data_7041679
loop_
_publ_author_name
'Zheng, Tian-Tian'
'Zhao, Jiao'
'Fang, Zhou-Wen'
'Li, Meng-Ting'
'Sun, Chun-Yi'
'Li, Xiao'
'Wang, Xin-Long'
'Su, Zhong-Min'

_publ_section_title
;
 A luminescent metal organic framework with high sensitivity for detecting
 and removing copper ions from simulated biological fluids.
;
_journal_issue 8
_journal_name_full 'Dalton transactions (Cambridge, England : 2003)'
_journal_page_first 2456
_journal_page_last 2461
_journal_paper_doi 10.1039/c6dt04630d
_journal_volume 46
_journal_year 2017
_chemical_formula_moiety '0.11(C126 H144 Cd18 N18 O72)'
_chemical_formula_sum 'C14 H16 Cd2 N2 O8'
_chemical_formula_weight 565.09
_space_group_crystal_system trigonal
_space_group_IT_number 148
_space_group_name_Hall '-R 3'
_space_group_name_H-M_alt 'R -3'
_symmetry_space_group_name_Hall '-R 3'
_symmetry_space_group_name_H-M 'R -3 :H'
_atom_sites_solution_hydrogens geom
_audit_creation_date 2016-10-13
_audit_creation_method
;
Olex2 1.2
(compiled 2016.02.19 svn.r3266 for OlexSys, GUI svn.r5155)
;
_audit_update_record
;
2016-11-29 deposited with the CCDC.
2017-01-11 downloaded from the CCDC.
;
_cell_angle_alpha 90
_cell_angle_beta 90
_cell_angle_gamma 120
_cell_formula_units_Z 9
_cell_length_a 26.888(3)
_cell_length_b 26.888(3)
_cell_length_c 7.2385(7)
_cell_measurement_reflns_used 8725
_cell_measurement_temperature 296(2)
_cell_measurement_theta_max 24.997
_cell_measurement_theta_min 1.515
_cell_volume 4532.1(8)
_computing_cell_refinement 'Bruker SAINT v8.34a'
_computing_data_collection 'Bruker APEX 2'
_computing_data_reduction 'Bruker SAINT v8.34a'
_computing_molecular_graphics 'Olex2 (Dolomanov et al., 2009)'
_computing_publication_material 'Olex2 (Dolomanov et al., 2009)'
_computing_structure_refinement 'ShelXL (Sheldrick, 2015)'
_computing_structure_solution 'Bruker SHELXTL 2014/4'
_diffrn_ambient_temperature 296.15
_diffrn_measured_fraction_theta_full 0.999
_diffrn_measured_fraction_theta_max 0.999
_diffrn_measurement_device_type 'Bruker Smart Apex II CCD'
_diffrn_measurement_method \w-2\q
_diffrn_radiation_type MoK\a
_diffrn_radiation_wavelength 0.71073
_diffrn_reflns_av_R_equivalents 0.0436
_diffrn_reflns_av_unetI/netI 0.0321
_diffrn_reflns_Laue_measured_fraction_full 0.999
_diffrn_reflns_Laue_measured_fraction_max 0.999
_diffrn_reflns_limit_h_max 31
_diffrn_reflns_limit_h_min -31
_diffrn_reflns_limit_k_max 31
_diffrn_reflns_limit_k_min -28
_diffrn_reflns_limit_l_max 8
_diffrn_reflns_limit_l_min -8
_diffrn_reflns_number 8725
_diffrn_reflns_point_group_measured_fraction_full 0.999
_diffrn_reflns_point_group_measured_fraction_max 0.999
_diffrn_reflns_theta_full 24.997
_diffrn_reflns_theta_max 24.997
_diffrn_reflns_theta_min 1.515
_exptl_absorpt_coefficient_mu 2.151
_exptl_absorpt_correction_T_max 0.623
_exptl_absorpt_correction_T_min 0.590
_exptl_absorpt_correction_type multi-scan
_exptl_absorpt_process_details 'SADABS 2014/4 Bruker AXS Madison WI USA'
_exptl_crystal_colour colourless
_exptl_crystal_colour_primary colourless
_exptl_crystal_density_diffrn 1.863
_exptl_crystal_description block
_exptl_crystal_F_000 2466
_exptl_crystal_size_max 0.25
_exptl_crystal_size_mid 0.24
_exptl_crystal_size_min 0.22
_refine_diff_density_max 1.128
_refine_diff_density_min -0.742
_refine_diff_density_rms 0.156
_refine_ls_extinction_method none
_refine_ls_goodness_of_fit_ref 1.066
_refine_ls_hydrogen_treatment mixed
_refine_ls_matrix_type full
_refine_ls_number_parameters 155
_refine_ls_number_reflns 1778
_refine_ls_number_restraints 260
_refine_ls_restrained_S_all 1.005
_refine_ls_R_factor_all 0.0509
_refine_ls_R_factor_gt 0.0409
_refine_ls_shift/su_max 0.000
_refine_ls_shift/su_mean 0.000
_refine_ls_structure_factor_coef Fsqd
_refine_ls_weighting_details 'w=1/[\s^2^(Fo^2^)+(0.0685P)^2^+45.4338P] where P=(Fo^2^+2Fc^2^)/3'
_refine_ls_weighting_scheme calc
_refine_ls_wR_factor_gt 0.1128
_refine_ls_wR_factor_ref 0.1184
_reflns_Friedel_coverage 0.000
_reflns_number_gt 1481
_reflns_number_total 1778
_reflns_threshold_expression 'I > 2\s(I)'
_cod_data_source_file c6dt04630d2.cif
_cod_data_source_block 1_a_sqd
_cod_depositor_comments 'Adding full bibliography for 7041679.cif.'
_cod_original_cell_volume 4532.1(9)
_cod_database_code 7041679
_shelx_space_group_comment
;
The symmetry employed for this shelxl refinement is uniquely defined
by the following loop, which should always be used as a source of
symmetry information in preference to the above space-group names.
They are only intended as comments.
;
_shelx_estimated_absorpt_t_max 0.649
_shelx_estimated_absorpt_t_min 0.615
_olex2_refinement_description
;
1. Fixed Uiso
 At 1 times of:
  All C(H) groups, All C(H,H,H) groups
2. Restrained distances
 O4-C5A = O4-C5B
 1.2 with sigma of 0.02
 C5A-N1A = C5B-N1B
 1.32 with sigma of 0.02
 N1A-C6A = N1A-C7A
 1.38 with sigma of 0.01
 N1B-C6B = N1B-C7B
 1.38 with sigma of 0.01
 C6A-C7A
 2.4 with sigma of 0.02
 C5A-C6A = C5A-C7A
 2.4 with sigma of 0.02
 C6B-C7B = C5B-C6B = C5B-C7B
 2.4 with sigma of 0.02
3. Uiso/Uaniso restraints and constraints
C1 \\sim C2 \\sim C3 \\sim C4 \\sim C5A \\sim C6A \\sim C7A \\sim C5B \\sim C6B
\\sim C7B \\sim N1A \\sim N1B: within 3.8A with sigma of 0.01 and sigma for
terminal atoms of 0.03
Uanis(C5A) \\sim Ueq, Uanis(N1A) \\sim Ueq, Uanis(C6A) \\sim Ueq, Uanis(C7A)
\\sim Ueq, Uanis(C5B) \\sim Ueq, Uanis(N1B) \\sim Ueq, Uanis(C6B) \\sim Ueq,
Uanis(C7B) \\sim Ueq: with sigma of 0.002 and sigma for terminal atoms of 0.004
4. Others
 Fixed Sof: C5A(0.5) H5A(0.5) N1A(0.5) C6A(0.5) H6AA(0.5) H6AB(0.5) H6AC(0.5)
 C7A(0.5) H7AA(0.5) H7AB(0.5) H7AC(0.5) C5B(0.5) H5B(0.5) N1B(0.5) C6B(0.5)
 H6BA(0.5) H6BB(0.5) H6BC(0.5) C7B(0.5) H7BA(0.5) H7BB(0.5) H7BC(0.5)
5.a Me refined with riding coordinates:
 C6A(H6AA,H6AB,H6AC), C7A(H7AA,H7AB,H7AC), C6B(H6BA,H6BB,H6BC), C7B(H7BA,H7BB,
 H7BC)
5.b Aromatic/amide H refined with riding coordinates:
 C3(H3), C5A(H5A), C5B(H5B)
;
_platon_squeeze_void_probe_radius 1.20
_shelx_shelxl_version_number 2016/4
_olex2_submission_special_instructions 'No special instructions were received'

loop_
_space_group_symop_operation_xyz
'x, y, z'
'-y, x-y, z'
'-x+y, -x, z'
'x+2/3, y+1/3, z+1/3'
'-y+2/3, x-y+1/3, z+1/3'
'-x+y+2/3, -x+1/3, z+1/3'
'x+1/3, y+2/3, z+2/3'
'-y+1/3, x-y+2/3, z+2/3'
'-x+y+1/3, -x+2/3, z+2/3'
'-x, -y, -z'
'y, -x+y, -z'
'x-y, x, -z'
'-x+2/3, -y+1/3, -z+1/3'
'y+2/3, -x+y+1/3, -z+1/3'
'x-y+2/3, x+1/3, -z+1/3'
'-x+1/3, -y+2/3, -z+2/3'
'y+1/3, -x+y+2/3, -z+2/3'
'x-y+1/3, x+2/3, -z+2/3'

loop_
_atom_site_label
_atom_site_type_symbol
_atom_site_fract_x
_atom_site_fract_y
_atom_site_fract_z
_atom_site_U_iso_or_equiv
_atom_site_adp_type
_atom_site_occupancy
_atom_site_site_symmetry_order
_atom_site_calc_flag
_atom_site_refinement_flags_posn
_atom_site_refinement_flags_adp
_atom_site_refinement_flags_occupancy
_atom_site_disorder_assembly
_atom_site_disorder_group
Cd1 Cd 0.72428(2) 0.70456(2) 0.80232(6) 0.0263(2) Uani 1 1 d . . . . .
C1 C 0.7554(3) 0.6813(3) 0.4138(8) 0.0271(13) Uani 1 1 d . U . . .
C2 C 0.7931(3) 0.6718(3) 0.2792(8) 0.0268(13) Uani 1 1 d . U . . .
C3 C 0.8453(3) 0.6796(3) 0.3485(8) 0.0266(12) Uani 1 1 d . U . . .
H3 H 0.852975 0.688274 0.473281 0.029(17) Uiso 1 1 calc R . . . .
C4 C 0.8860(3) 0.6752(3) 0.2445(8) 0.0254(13) Uani 1 1 d . U . . .
O1 O 0.70842(18) 0.6757(2) 0.3592(6) 0.0292(10) Uani 1 1 d . . . . .
O2 O 0.7744(2) 0.6976(3) 0.5719(6) 0.0431(13) Uani 1 1 d . . . . .
O3 O 0.93478(18) 0.6855(2) 0.3286(6) 0.0289(10) Uani 1 1 d . . . . .
O4 O 0.7969(3) 0.7869(3) 0.9331(12) 0.092(2) Uani 1 1 d D . . . .
C5A C 0.7905(16) 0.8000(12) 1.090(3) 0.157(6) Uani 0.5 1 d D U P A 1
H5A H 0.770643 0.769244 1.170139 0.157 Uiso 0.5 1 calc R . P A 1
N1A N 0.8079(14) 0.8528(11) 1.164(3) 0.161(6) Uani 0.5 1 d D U P A 1
C6A C 0.8087(18) 0.8625(14) 1.354(3) 0.163(6) Uani 0.5 1 d D U P A 1
H6AA H 0.822379 0.902522 1.375757 0.163 Uiso 0.5 1 calc R . P A 1
H6AB H 0.770534 0.840121 1.402730 0.163 Uiso 0.5 1 calc R . P A 1
H6AC H 0.833643 0.851589 1.413737 0.163 Uiso 0.5 1 calc R . P A 1
C7A C 0.8359(18) 0.9015(13) 1.052(4) 0.179(8) Uani 0.5 1 d D U P A 1
H7AA H 0.845384 0.935159 1.123980 0.179 Uiso 0.5 1 calc R . P A 1
H7AB H 0.870383 0.904362 1.003267 0.179 Uiso 0.5 1 calc R . P A 1
H7AC H 0.811042 0.898560 0.952248 0.179 Uiso 0.5 1 calc R . P A 1
C5B C 0.8256(14) 0.7959(17) 1.072(3) 0.160(6) Uani 0.5 1 d D U P A -1
H5B H 0.850695 0.781870 1.054409 0.160 Uiso 0.5 1 calc R . P A -1
N1B N 0.8338(11) 0.8193(14) 1.244(3) 0.160(6) Uani 0.5 1 d D U P A -1
C6B C 0.7912(14) 0.8248(18) 1.336(5) 0.163(6) Uani 0.5 1 d D U P A -1
H6BA H 0.805331 0.842241 1.454345 0.163 Uiso 0.5 1 calc R . P A -1
H6BB H 0.781020 0.848489 1.264305 0.163 Uiso 0.5 1 calc R . P A -1
H6BC H 0.757936 0.787564 1.352285 0.163 Uiso 0.5 1 calc R . P A -1
C7B C 0.8774(14) 0.8234(18) 1.358(4) 0.174(8) Uani 0.5 1 d D U P A -1
H7BA H 0.876726 0.840871 1.473339 0.174 Uiso 0.5 1 calc R . P A -1
H7BB H 0.871556 0.785652 1.381677 0.174 Uiso 0.5 1 calc R . P A -1
H7BC H 0.913915 0.846378 1.299475 0.174 Uiso 0.5 1 calc R . P A -1

loop_
_atom_site_aniso_label
_atom_site_aniso_U_11
_atom_site_aniso_U_22
_atom_site_aniso_U_33
_atom_site_aniso_U_23
_atom_site_aniso_U_13
_atom_site_aniso_U_12
Cd1 0.0298(3) 0.0345(3) 0.0196(3) 0.00067(17) 0.00197(17) 0.0198(2)
C1 0.027(3) 0.032(3) 0.020(3) -0.002(2) 0.002(2) 0.013(3)
C2 0.026(3) 0.036(3) 0.021(3) -0.002(2) -0.001(2) 0.018(2)
C3 0.028(3) 0.038(3) 0.016(3) -0.005(2) -0.003(2) 0.019(2)
C4 0.025(3) 0.036(3) 0.020(3) 0.001(2) -0.001(2) 0.020(3)
O1 0.022(2) 0.044(3) 0.027(2) -0.012(2) -0.0044(18) 0.021(2)
O2 0.039(3) 0.084(4) 0.018(2) -0.011(2) -0.003(2) 0.039(3)
O3 0.024(2) 0.050(3) 0.019(2) 0.0009(19) -0.0018(17) 0.023(2)
O4 0.079(5) 0.067(5) 0.102(6) -0.023(4) -0.025(5) 0.017(4)
C5A 0.157(6) 0.157(6) 0.157(6) -0.0001(19) 0.0001(19) 0.079(3)
N1A 0.161(6) 0.161(6) 0.161(6) -0.0001(19) 0.0000(19) 0.080(3)
C6A 0.163(6) 0.163(6) 0.163(6) -0.0006(19) 0.0010(19) 0.081(3)
C7A 0.179(8) 0.178(8) 0.178(8) -0.001(4) -0.001(4) 0.088(5)
C5B 0.161(6) 0.160(6) 0.160(6) 0.0004(19) -0.0008(19) 0.080(3)
N1B 0.160(6) 0.160(6) 0.160(6) -0.0001(19) 0.0000(19) 0.080(3)
C6B 0.163(6) 0.163(6) 0.163(6) -0.0005(19) 0.0004(19) 0.081(3)
C7B 0.174(8) 0.173(8) 0.173(8) 0.001(4) -0.003(4) 0.085(5)

loop_
_atom_type_symbol
_atom_type_description
_atom_type_scat_dispersion_real
_atom_type_scat_dispersion_imag
_atom_type_scat_source
C C 0.0033 0.0016 'International Tables Vol C Tables 4.2.6.8 and 6.1.1.4'
H H 0.0000 0.0000 'International Tables Vol C Tables 4.2.6.8 and 6.1.1.4'
Cd Cd -0.8075 1.2024 'International Tables Vol C Tables 4.2.6.8 and 6.1.1.4'
N N 0.0061 0.0033 'International Tables Vol C Tables 4.2.6.8 and 6.1.1.4'
O O 0.0106 0.0060 'International Tables Vol C Tables 4.2.6.8 and 6.1.1.4'

loop_
_geom_angle_atom_site_label_1
_geom_angle_atom_site_label_2
_geom_angle_atom_site_label_3
_geom_angle
_geom_angle_site_symmetry_1
_geom_angle_site_symmetry_3
Cd1 Cd1 Cd1 105.426(16) 8_654 6_565
N1Aa C5Aa H5A 115.1 . .
O1 Cd1 Cd1 46.07(10) 8_655 6_565
O1 Cd1 Cd1 66.40(10) 6_565 6_565
O1 Cd1 Cd1 88.92(12) 8_655 8_654
O1 Cd1 Cd1 44.50(10) 6_565 8_654
O1 Cd1 O1 77.18(4) 8_655 6_565
O2 Cd1 Cd1 130.14(15) . 6_565
O2 Cd1 Cd1 84.29(12) . 8_654
O2 Cd1 O1 170.72(18) . 8_655
O2 Cd1 O1 93.54(18) . 6_565
O2 Cd1 O4 97.5(3) . .
O3 Cd1 Cd1 39.76(11) 13_666 6_565
O3 Cd1 Cd1 116.93(12) 11_566 6_565
O3 Cd1 Cd1 134.75(12) 13_666 8_654
O3 Cd1 Cd1 39.80(11) 11_566 8_654
O3 Cd1 O1 90.29(15) 13_666 6_565
O3 Cd1 O1 79.04(16) 11_566 6_565
O3 Cd1 O1 80.45(15) 13_666 8_655
O3 Cd1 O1 76.64(15) 11_566 8_655
O3 Cd1 O2 101.77(17) 11_566 .
O3 Cd1 O2 99.89(17) 13_666 .
O3 Cd1 O3 156.35(18) 11_566 13_666
O3 Cd1 O4 92.7(2) 11_566 .
O3 Cd1 O4 93.7(2) 13_666 .
O4 Cd1 Cd1 110.0(2) . 6_565
O4 Cd1 Cd1 130.7(2) . 8_654
O4 Cd1 O1 167.4(2) . 6_565
O4 Cd1 O1 91.7(3) . 8_655
O1 C1 C2 119.6(5) . .
C5Aa N1Aa C6A 123.3(15) . .
N1Aa C6Aa H6AA 109.5 . .
N1Aa C6Aa H6AB 109.5 . .
H6AAa C6Aa H6AB 109.5 . .
H6AAa C6Aa H6AC 109.5 . .
H6ABa C6Aa H6AC 109.5 . .
N1Aa C6Aa H6AC 109.5 . .
C6Aa N1Aa C7A 116.4(15) . .
C5Aa N1Aa C7A 119.3(15) . .
N1Aa C7Aa H7AA 109.5 . .
N1Aa C7Aa H7AB 109.5 . .
H7AAa C7Aa H7AB 109.5 . .
H7ABa C7Aa H7AC 109.5 . .
N1Aa C7Aa H7AC 109.5 . .
H7AAa C7Aa H7AC 109.5 . .
C5Aa N1Aa C5B 30(2) . .
C6Aa N1Aa C5B 120(2) . .
C7Aa N1Aa C5B 108(2) . .
N1Aa C5Aa N1B 62.9(19) . .
C6Aa N1Aa N1B 77(2) . .
C5Aa N1Aa N1B 63(2) . .
N1Aa C6Aa N1B 54.3(16) . .
C7Aa N1Aa N1B 126(3) . .
N1Aa C5Aa C6B 47.6(16) . .
C7Aa N1Aa C6B 153(2) . .
C5Aa N1Aa C6B 87(2) . .
O2 C1 C2 117.3(5) . .
C6Aa N1Aa C6B 37.0(19) . .
C5Aa O4 Cd1 118.9(17) . .
C5Aa C5B O4 66.1(18) . .
C5Aa C5B N1A 42(2) . .
C5Aa C5B H5B 164.9 . .
N1Aa C5B H5B 151.7 . .
C5Aa C5B N1B 77(2) . .
N1Aa N1B C5A 54.0(12) . .
N1Aa N1B C6A 49.1(11) . .
C5Aa N1B C6A 94.3(19) . .
N1Aa C6B C5A 45.8(12) . .
C6Aa C6B C5A 116(3) . .
C6Aa C6B N1A 71(3) . .
C6Aa C6B N1B 101(4) . .
C6Aa C6B H6BA 57.1 . .
N1Aa C6B H6BA 125.9 . .
C5Aa C6B H6BA 160.3 . .
N1Aa C6B H6BB 44.7 . .
C5Aa C6B H6BB 76.8 . .
C6Aa C6B H6BB 59.1 . .
N1Aa C6B H6BC 123.4 . .
C5Aa C6B H6BC 84.8 . .
C6Aa C6B H6BC 149.1 . .
O2 C1 O1 123.0(6) . .
C3 C2 C1 116.6(5) . .
C3 C2 C4 118.3(5) . 13_665
C4 C2 C1 125.0(5) 13_665 .
C2 C3 H3 117.7 . .
C4 C3 C2 124.6(5) . .
C4 C3 H3 117.7 . .
C3 C4 C2 117.1(5) . 13_665
O3 C4 C2 124.9(5) . 13_665
O3 C4 C3 118.0(5) . .
Cd1 O1 Cd1 89.42(14) 6_564 8_654
C1 O1 Cd1 125.8(4) . 6_564
C1 O1 Cd1 140.7(4) . 8_654
C1 O2 Cd1 124.3(4) . .
Cd1 O3 Cd1 100.44(16) 12_656 13_666
C4 O3 Cd1 125.4(4) . 12_656
C4 O3 Cd1 125.4(4) . 13_666
C5B O4 Cd1 133(2) . .
C5B O4 C5A 49(2) . .
O4 C5Aa H5A 115.1 . .
O4 C5Aa N1A 130(2) . .
O4 C5Aa N1B 126(3) . .
O4 C5Aa C6B 172(3) . .
O4 C5B N1A 93(2) . .
O4 C5B H5B 109.1 . .
O4 C5B N1B 142(3) . .
N1B C5B N1A 50.5(16) . .
C5B C5Aa O4 64.8(16) . .
C5B C5Aa H5A 97.8 . .
C5B C5Aa N1A 108(4) . .
C5B C5Aa N1B 62(2) . .
N1B C5B H5B 109.1 . .
C5B C5Aa C6B 108(3) . .
C5B N1B C5A 41.1(17) . .
C5B N1B N1A 85(2) . .
C5B N1B C6A 133(2) . .
C5B N1B C6B 122.3(16) . .
C5B N1B C7B 121.0(16) . .
C6B N1B C5A 81.7(18) . .
C6B N1B N1A 58(2) . .
N1B C5Aa H5A 81.1 . .
C6B N1B C6A 29(2) . .
C7B N1B C5A 161(3) . .
C7B N1B N1A 143(3) . .
C7B N1B C6A 105(2) . .
C7B N1B C6B 114.1(15) . .
N1B C6B C5A 51.6(15) . .
N1B C6B N1A 65(2) . .
N1B C6Aa H6AA 137.7 . .
N1B C6Aa H6AB 112.8 . .
N1B C6Aa H6AC 57.1 . .
N1B N1Aa C5B 44.5(12) . .
N1B C5Aa C6B 46.7(10) . .
N1B C6B H6BA 109.5 . .
N1B C6B H6BB 109.5 . .
N1B C6B H6BC 109.5 . .
C6B C5Aa H5A 68.1 . .
C6B C6Aa N1A 72(3) . .
C6B C6Aa H6AA 172.1 . .
C6B C6Aa H6AB 63.2 . .
H6BA C6B H6BB 109.5 . .
H6BA C6B H6BC 109.5 . .
H6BB C6B H6BC 109.5 . .
N1B C7B H7BA 109.5 . .
N1B C7B H7BB 109.5 . .
N1B C7B H7BC 109.5 . .
H7BA C7B H7BB 109.5 . .
H7BA C7B H7BC 109.5 . .
H7BB C7B H7BC 109.5 . .
C6B C6Aa H6AC 76.7 . .
C6B N1Aa C5B 91(2) . .
C6B N1Aa N1B 57.4(13) . .
C6B C6Aa N1B 50(2) . .

loop_
_geom_bond_atom_site_label_1
_geom_bond_atom_site_label_2
_geom_bond_distance
_geom_bond_site_symmetry_2
Cd1 Cd1 3.3764(6) 8_654
Cd1 Cd1 3.3765(6) 6_565
Cd1 O1 2.367(4) 8_655
Cd1 O1 2.432(4) 6_565
Cd1 O2 2.210(4) .
Cd1 O3 2.198(4) 13_666
Cd1 O3 2.196(4) 11_566
Cd1 O4 2.300(7) .
C5Aa H5A 0.9300 .
C5Aa N1A 1.364(15) .
N1Aa C6A 1.395(10) .
C6Aa H6AA 0.9600 .
C6Aa H6AB 0.9600 .
C6Aa H6AC 0.9600 .
N1Aa C7A 1.399(10) .
C7Aa H7AA 0.9600 .
C7Aa H7AB 0.9600 .
C7Aa H7AC 0.9600 .
C5Aa C5B 1.01(4) .
N1Aa C5B 1.94(4) .
N1Aa N1B 1.50(4) .
C6Aa N1B 1.80(4) .
C5Aa N1B 1.50(4) .
C5Aa C6B 1.90(4) .
C6Aa C6B 0.89(5) .
N1Aa C6B 1.40(4) .
C1 C2 1.519(8) .
C1 O1 1.258(7) .
C1 O2 1.241(7) .
C2 C3 1.403(8) .
C2 C4 1.422(8) 13_665
C3 H3 0.9300 .
C3 C4 1.381(8) .
C4 C2 1.422(8) 13_665
C4 O3 1.343(7) .
O1 Cd1 2.432(4) 8_654
O1 Cd1 2.367(4) 6_564
O3 Cd1 2.196(4) 12_656
O3 Cd1 2.198(4) 13_666
O4 C5A 1.226(17) .
O4 C5B 1.214(17) .
C5B H5B 0.9300 .
C5B N1B 1.362(16) .
N1B C6B 1.397(10) .
N1B C7B 1.397(10) .
C6B H6BA 0.9600 .
C6B H6BB 0.9600 .
C6B H6BC 0.9600 .
C7B H7BA 0.9600 .
C7B H7BB 0.9600 .
C7B H7BC 0.9600 .

loop_
_geom_hbond_atom_site_label_D
_geom_hbond_atom_site_label_H
_geom_hbond_atom_site_label_A
_geom_hbond_distance_DH
_geom_hbond_distance_HA
_geom_hbond_distance_DA
_geom_hbond_angle_DHA
_geom_hbond_site_symmetry_A
C5Aa H5Aa O1_$1 0.93 2.61 3.53(3) 172.9 1_556
C6B H6BC O1_$1 0.96 2.61 3.48(4) 151.3 1_556

loop_
_geom_torsion_atom_site_label_1
_geom_torsion_atom_site_label_2
_geom_torsion_atom_site_label_3
_geom_torsion_atom_site_label_4
_geom_torsion
_geom_torsion_site_symmetry_1
_geom_torsion_site_symmetry_4
Cd1 O4 C5Aa C5B 123(3) . .
C5Aa N1Aa C6Aa N1B 45(3) . .
Cd1 O4 C5B C5Aa -94(3) . .
Cd1 O4 C5Aa N1B 134(3) . .
C7Aa N1Aa C6Aa N1B -124(4) . .
C7Aa N1Aa C6Aa C6B -177(4) . .
C5Aa N1Aa C6Aa C6B -8(5) . .
N1Aa C5Aa C5B O4 -126(2) . .
N1Aa C5Aa C5B N1B 44(3) . .
C7Aa N1Aa N1B C5Aa -108(2) . .
N1Aa C5Aa N1B C6Aa 29.9(16) . .
C6Aa N1Aa N1B C5Aa 139(2) . .
N1Aa C6Aa N1B C5Aa -32.2(18) . .
C5Aa N1Aa N1B C6Aa -139(2) . .
C7Aa N1Aa N1B C6Aa 113(2) . .
N1Aa C6Aa N1B C5B -16(4) . .
N1Aa C5Aa N1B C5B -132(4) . .
C7Aa N1Aa N1B C5B -79(3) . .
C5Aa N1Aa N1B C5B 29(2) . .
C5Aa O4 C5B N1B -15(5) . .
Cd1 O4 C5B N1Aa -126.7(17) . .
C5B O4 C5Aa N1B 11(3) . .
O4 C5B N1B N1Aa -23(6) . .
O4 C5B N1B C6Aa -11(9) . .
O4 C5B N1B C5Aa 14(4) . .
O4 C5Aa C5B N1B 170(3) . .
N1B C5Aa C5B O4 -170(3) . .
C6B C5Aa C5B O4 -176(3) . .
C6B C5Aa C5B N1B -6(3) . .
N1Aa C5B N1B C6B 46(3) . .
C5Aa C5B N1B C6B 9(5) . .
C5Aa C5B N1B C7B 170(4) . .
N1Aa C5B N1B C7B -153(4) . .
C5B N1B C6B N1Aa -59(4) . .
C5B N1B C6B C6Aa -121(5) . .
O4 C5Aa N1B C5B -11(3) . .
O4 C5Aa N1B C6B 177(3) . .
O4 C5Aa N1B C7B -37(11) . .
C5B C5Aa N1B C6B -172(4) . .
C5B N1Aa N1B C6B -134(3) . .
C5B C5Aa N1B C7B -26(10) . .
C5B N1Aa N1B C7B 139(5) . .
C6B C6Aa N1B C5B 80(5) . .
C5B N1B C6B C5Aa -6(3) . .
C7B N1B C6B C6Aa 77(5) . .
C7B N1B C6B C5Aa -168(4) . .
C7B N1B C6B N1Aa 139(4) . .
C6B C5Aa N1B C5B 172(4) . .
C6B N1Aa N1B C5B 134(3) . .
C6B N1Aa N1B C7B -88(4) . .
C6B C5Aa N1B C7B 146(11) . .
C6Aa N1Aa N1B C5B 168(3) . .
C5Aa N1Aa N1B C6B -104(3) . .
C7Aa N1Aa N1B C6B 148(3) . .
N1Aa C5Aa N1B C6B 56(2) . .
C6Aa N1Aa N1B C6B 35(3) . .
N1Aa C6Aa N1B C6B -96(4) . .
C5Aa N1Aa N1B C7B 168(4) . .
C7Aa N1Aa N1B C7B 60(4) . .
N1Aa C5Aa N1B C7B -158(10) . .
C6Aa N1Aa N1B C7B -53(4) . .
N1Aa C6Aa N1B C7B 151(3) . .
C5Aa N1Aa C6B C6Aa 173(4) . .
N1Aa C5Aa C6B C6Aa -7(5) . .
C7Aa N1Aa C6B C5Aa -167(9) . .
C7Aa N1Aa C6B C6Aa 6(9) . .
C6Aa N1Aa C6B C5Aa -173(4) . .
N1Aa C6Aa C6B C5Aa 5(4) . .
N1Aa C5Aa C6B N1B -91(3) . .
C6Aa N1Aa C6B N1B -113(4) . .
C7Aa N1Aa C6B N1B -107(8) . .
N1Aa C6Aa C6B N1B 58(3) . .
C5Aa N1Aa C6B N1B 60(2) . .
Cd1 O4 C5Aa N1Aa -143(4) . .
C5Aa O4 C5B N1Aa -33(2) . .
Cd1 O4 C5B N1B -109(6) . .
C5Aa C5B N1B C6Aa -25(5) . .
C5Aa C5B N1B N1Aa -37(3) . .
N1Aa C5B N1B C5Aa 37(3) . .
N1Aa C5B N1B C6Aa 12(3) . .
C6Aa N1B C6B C5Aa 115(4) . .
C5Aa N1B C6B C6Aa -115(4) . .
N1Aa N1B C6B C5Aa 52.4(17) . .
C5Aa N1B C6B N1Aa -52.4(17) . .
C6Aa N1B C6B N1Aa 62(3) . .
N1Aa N1B C6B C6Aa -62(3) . .
C1 C2 C3 C4 -177.0(6) . .
C2 C1 O1 Cd1 -176.4(4) . 8_654
C2 C1 O1 Cd1 34.3(8) . 6_564
C2 C1 O2 Cd1 -172.3(4) . .
C2 C3 C4 C2 -0.3(11) . 13_665
C2 C3 C4 O3 178.0(6) . .
C2 C4 O3 Cd1 -109.8(6) 13_665 13_666
C2 C4 O3 Cd1 31.2(9) 13_665 12_656
C3 C4 O3 Cd1 71.9(7) . 13_666
C3 C4 O3 Cd1 -147.1(5) . 12_656
C4 C2 C3 C4 0.3(11) 13_665 .
O1 C1 C2 C3 179.0(6) . .
O1 C1 C2 C4 1.9(10) . 13_665
O1 C1 O2 Cd1 11.8(10) . .
O2 C1 C2 C3 3.0(9) . .
O2 C1 C2 C4 -174.2(6) . 13_665
O2 C1 O1 Cd1 -149.8(5) . 6_564
O2 C1 O1 Cd1 -0.6(11) . 8_654
O4 C5Aa N1Aa C7Aa 3(7) . .
O4 C5Aa N1Aa C6Aa -166(4) . .
O4 C5Aa N1Aa C5B -72(4) . .
O4 C5Aa N1Aa N1B -116(5) . .
O4 C5Aa N1Aa C6B -170(4) . .
O4 C5Aa C5B N1Aa 126(2) . .
O4 C5Aa N1B C6Aa 151(3) . .
O4 C5Aa N1B N1Aa 121(3) . .
O4 C5B N1B C6B 24(8) . .
O4 C5B N1B C7B -175(5) . .
C5B C5Aa N1Aa C7Aa 75(5) . .
C5B C5Aa N1Aa C6Aa -94(4) . .
C5B N1Aa C6Aa N1B 9(2) . .
C5B C5Aa N1Aa N1B -44(3) . .
C5B N1Aa C6Aa C6B -43(4) . .
C5B C5Aa N1Aa C6B -99(3) . .
C5B C5Aa N1B C6Aa 162(4) . .
C5B N1Aa N1B C5Aa -29(2) . .
C5B C5Aa N1B N1Aa 132(4) . .
C5B N1Aa N1B C6Aa -168(3) . .
C5B N1Aa C6B C6Aa 144(4) . .
C5B C5Aa C6B C6Aa 91(6) . .
C5B N1Aa C6B C5Aa -29.5(19) . .
C5B C5Aa C6B N1Aa 98(4) . .
C5B O4 C5Aa N1Aa 93(5) . .
N1B C5Aa N1Aa C6Aa -50(4) . .
N1B C5Aa N1Aa C7Aa 118(4) . .
N1B C5Aa N1Aa C5B 44(3) . .
N1B C5Aa N1Aa C6B -54.9(17) . .
N1B N1Aa C6Aa C6B -53(3) . .
N1B C5Aa C5B N1Aa -44(3) . .
N1B C6Aa C6B C5Aa -53(2) . .
N1B C6Aa C6B N1Aa -58(3) . .
N1B C5Aa C6B N1Aa 91(3) . .
N1B C5Aa C6B C6Aa 84(5) . .
N1B N1Aa C6B C5Aa -60(2) . .
N1B N1Aa C6B C6Aa 113(4) . .
C6B C5Aa N1Aa C6Aa 5(3) . .
C6B C5Aa N1Aa C7Aa 173(5) . .
C6B C5Aa N1Aa C5B 99(3) . .
C6B N1Aa C6Aa N1B 53(3) . .
C6B C5Aa N1Aa N1B 54.9(17) . .
C6B C5Aa C5B N1Aa -50.3(19) . .
C6B C6Aa N1B C5Aa 64(4) . .
C6B N1Aa N1B C6Aa -35(3) . .
C6B C5Aa N1B N1Aa -56(2) . .
C6B C5Aa N1B C6Aa -26(2) . .
C6B N1Aa N1B C5Aa 104(3) . .
C6B C6Aa N1B N1Aa 96(4) . .
C6B C6Aa N1B C7B -113(4) . .
C5B C5Aa C6B N1B 7(4) . .
C5B N1Aa C6B N1B 30.5(17) . .

loop_
_platon_squeeze_void_nr
_platon_squeeze_void_average_x
_platon_squeeze_void_average_y
_platon_squeeze_void_average_z
_platon_squeeze_void_volume
_platon_squeeze_void_count_electrons
_platon_squeeze_void_content
1 0.000 0.000 -0.024 161 52 ' '
2 0.333 0.667 0.137 150 50 ' '
3 0.667 0.333 0.803 150 50 ' '
